data_7048992
loop_
_publ_author_name
'Bachmann, Michael'
'Fessler, Reto'
'Blacque, Olivier'
'Venkatesan, Koushik'

_publ_section_title
;
 Towards blue emitting monocyclometalated gold(iii) complexes - synthesis,
 characterization and photophysical investigations.
;
_journal_issue 21
_journal_name_full 'Dalton transactions (Cambridge, England : 2003)'
_journal_page_first 7320
_journal_page_last 7330
_journal_paper_doi 10.1039/c8dt05034a
_journal_volume 48
_journal_year 2019
_chemical_formula_moiety 'C24 H7 Au F13 N O, C H2 Cl2'
_chemical_formula_sum 'C25 H9 Au Cl2 F13 N O'
_chemical_formula_weight 854.20
_space_group_crystal_system triclinic
_space_group_IT_number 2
_space_group_name_Hall '-P 1'
_space_group_name_H-M_alt 'P -1'
_symmetry_space_group_name_Hall '-P 1'
_symmetry_space_group_name_H-M 'P -1'
_atom_sites_solution_hydrogens geom
_atom_sites_solution_primary dual
_audit_creation_date 2018-09-21
_audit_creation_method
;
Olex2 1.2
(compiled 2018.05.29 svn.r3508 for OlexSys, GUI svn.r5506)
;
_audit_update_record
;
2018-09-24 deposited with the CCDC.
2019-02-12 downloaded from the CCDC.
;
_cell_angle_alpha 99.6228(17)
_cell_angle_beta 94.9371(16)
_cell_angle_gamma 95.3130(15)
_cell_formula_units_Z 2
_cell_length_a 8.93520(16)
_cell_length_b 11.1309(2)
_cell_length_c 13.2328(3)
_cell_measurement_reflns_used 17915
_cell_measurement_temperature 183(1)
_cell_measurement_theta_max 31.9850
_cell_measurement_theta_min 2.6380
_cell_volume 1285.07(4)
_computing_cell_refinement 'CrysAlisPro 1.171.39.13a (Rigaku OD, 2015)'
_computing_data_collection 'CrysAlisPro 1.171.39.13a (Rigaku OD, 2015)'
_computing_data_reduction 'CrysAlisPro 1.171.39.13a (Rigaku OD, 2015)'
_computing_molecular_graphics 'Olex2 (Dolomanov et al., 2009)'
_computing_publication_material 'Olex2 (Dolomanov et al., 2009)'
_computing_structure_refinement 'ShelXL (Sheldrick, 2015b)'
_computing_structure_solution 'ShelXT (Sheldrick, 2015a)'
_diffrn_ambient_temperature 183(1)
_diffrn_detector 'CCD plate'
_diffrn_detector_area_resol_mean 10.3801
_diffrn_detector_type Atlas
_diffrn_measured_fraction_theta_full 0.999
_diffrn_measured_fraction_theta_max 0.999
_diffrn_measurement_details
;
List of Runs (angles in degrees, time in seconds):

  # Type    Start    End  Width  t~exp~   \w     \q     \k     \f   Frames
#--------------------------------------------------------------------------
  1  \w     -7.00  96.00   1.00   35.00    --   19.62  37.00   0.00  103
  2  \w    -62.00  66.00   1.00   35.00    --   19.62 -19.00 150.00  128
  3  \w    -14.00  98.00   1.00   35.00    --   19.62  77.00  90.00  112
  4  \w    -78.00 -23.00   1.00   35.00    --  -20.24 125.00-117.09   55
  5  \w    -76.00 -21.00   1.00   35.00    --  -20.24 122.00 149.42   55
  6  \w    -10.00  94.00   1.00   35.00    --   19.62  57.00-150.00  104
  7  \w    -57.00  46.00   1.00   35.00    --   19.62 -37.00   0.00  103
  8  \w    -20.00  62.00   1.00   35.00    --   19.62 -99.00 -30.00   82
  9  \w    -10.00  33.00   1.00   35.00    --   19.62  57.00 -30.00   43
 10  \w   -109.00 -55.00   1.00   35.00    --  -20.24 178.00 -30.00   54
;
_diffrn_measurement_device 'four-circle diffractometer'
_diffrn_measurement_device_type 'SuperNova, Dual, Cu at home/near, Atlas'
_diffrn_measurement_method '\w scans'
_diffrn_orient_matrix_type 'CrysAlisPro convention (1999,Acta A55,543-557)'
_diffrn_orient_matrix_UB_11 -0.0276991000
_diffrn_orient_matrix_UB_12 0.0312721000
_diffrn_orient_matrix_UB_13 0.0445972000
_diffrn_orient_matrix_UB_21 0.0428117000
_diffrn_orient_matrix_UB_22 -0.0333225000
_diffrn_orient_matrix_UB_23 0.0310679000
_diffrn_orient_matrix_UB_31 0.0618446000
_diffrn_orient_matrix_UB_32 0.0462518000
_diffrn_orient_matrix_UB_33 0.0057952000
_diffrn_radiation_monochromator mirror
_diffrn_radiation_probe x-ray
_diffrn_radiation_type MoK\a
_diffrn_radiation_wavelength 0.71073
_diffrn_reflns_av_R_equivalents 0.0279
_diffrn_reflns_av_unetI/netI 0.0251
_diffrn_reflns_Laue_measured_fraction_full 0.999
_diffrn_reflns_Laue_measured_fraction_max 0.999
_diffrn_reflns_limit_h_max 12
_diffrn_reflns_limit_h_min -12
_diffrn_reflns_limit_k_max 15
_diffrn_reflns_limit_k_min -15
_diffrn_reflns_limit_l_max 18
_diffrn_reflns_limit_l_min -18
_diffrn_reflns_number 31483
_diffrn_reflns_point_group_measured_fraction_full 0.999
_diffrn_reflns_point_group_measured_fraction_max 0.999
_diffrn_reflns_theta_full 25.242
_diffrn_reflns_theta_max 30.507
_diffrn_reflns_theta_min 2.217
_diffrn_source 'micro-focus sealed X-ray tube'
_diffrn_source_type 'SuperNova (Mo) X-ray Source'
_exptl_absorpt_coefficient_mu 6.050
_exptl_absorpt_correction_T_max 0.865
_exptl_absorpt_correction_T_min 0.442
_exptl_absorpt_correction_type analytical
_exptl_absorpt_process_details
;
CrysAlisPro 1.171.39.13a (Rigaku Oxford Diffraction, 2015)
Analytical numeric absorption correction using a multifaceted crystal
            model based on expressions derived by R.C. Clark & J.S. Reid.
(Clark, R. C. & Reid, J. S. (1995). Acta Cryst. A51, 887-897)
Empirical absorption correction using spherical harmonics,
 implemented in SCALE3 ABSPACK scaling algorithm.
;
_exptl_crystal_colour colourless
_exptl_crystal_density_diffrn 2.208
_exptl_crystal_description plate
_exptl_crystal_F_000 808
_exptl_crystal_size_max 0.20
_exptl_crystal_size_mid 0.14
_exptl_crystal_size_min 0.02
_refine_diff_density_max 1.218
_refine_diff_density_min -1.098
_refine_diff_density_rms 0.098
_refine_ls_extinction_method none
_refine_ls_goodness_of_fit_ref 1.057
_refine_ls_hydrogen_treatment constr
_refine_ls_matrix_type full
_refine_ls_number_parameters 453
_refine_ls_number_reflns 7838
_refine_ls_number_restraints 41
_refine_ls_restrained_S_all 1.068
_refine_ls_R_factor_all 0.0270
_refine_ls_R_factor_gt 0.0236
_refine_ls_shift/su_max 0.004
_refine_ls_shift/su_mean 0.000
_refine_ls_structure_factor_coef Fsqd
_refine_ls_weighting_details 'w=1/[\s^2^(Fo^2^)+(0.0265P)^2^+0.8528P] where P=(Fo^2^+2Fc^2^)/3'
_refine_ls_weighting_scheme calc
_refine_ls_wR_factor_gt 0.0547
_refine_ls_wR_factor_ref 0.0562
_reflns_Friedel_coverage 0.000
_reflns_number_gt 7320
_reflns_number_total 7838
_reflns_threshold_expression 'I > 2\s(I)'
_cod_data_source_file c8dt05034a2.cif
_cod_data_source_block 6
_cod_depositor_comments 'Adding full bibliography for 7048983--7048998.cif.'
_cod_database_code 7048992
_shelx_shelxl_version_number 2018/3
_shelx_space_group_comment
;
The symmetry employed for this shelxl refinement is uniquely defined
by the following loop, which should always be used as a source of
symmetry information in preference to the above space-group names.
They are only intended as comments.
;
_shelx_estimated_absorpt_t_max 0.889
_shelx_estimated_absorpt_t_min 0.378
_olex2_refinement_description
;
1. Fixed Uiso
 At 1.2 times of:
  All C(H) groups, All C(H,H) groups
2. Shared sites
{N1A, C7B}
{N1B, C7A}
3. Restrained distances
 C12A-F1A \\sim C12A-F2A \\sim C12A-F3A \\sim C12B-F1B \\sim C12B-F2B \\sim
C12B-F3B
 with sigma of 0.01
 C25A-Cl1 \\sim C25A-Cl2A
 with sigma of 0.01
 C25B-Cl2B \\sim C25B-Cl1
 with sigma of 0.01
4. Uiso/Uaniso restraints and constraints
F1A \\sim F1B: within 3A with sigma of 0.005 and sigma for terminal atoms of
0.01
F2A \\sim F2B: within 3A with sigma of 0.005 and sigma for terminal atoms of
0.01
C25A \\sim C25B: within 3A with sigma of 0.01 and sigma for terminal atoms of
0.01
Cl2A \\sim Cl2B: within 3A with sigma of 0.01 and sigma for terminal atoms of
0.01
Uanis(N1A) = Uanis(C7B)
Uanis(N1B) = Uanis(C7A)
5. Others
 Sof(H1B)=Sof(C7B)=Sof(H8B)=Sof(H11)=Sof(C12B)=Sof(F1B)=Sof(F2B)=Sof(F3B)=
 Sof(N1B)=Sof(O1B)=1-FVAR(1)
 Sof(H1A)=Sof(H4)=Sof(C7A)=Sof(H8A)=Sof(C12A)=Sof(F1A)=Sof(F2A)=Sof(F3A)=
 Sof(N1A)=Sof(O1A)=FVAR(1)
 Sof(C25A)=Sof(H25A)=Sof(H25B)=Sof(Cl2A)=1-FVAR(2)
 Sof(C25B)=Sof(H25C)=Sof(H25D)=Sof(Cl2B)=FVAR(2)
6.a Secondary CH2 refined with riding coordinates:
 C25A(H25A,H25B), C25B(H25C,H25D)
6.b Aromatic/amide H refined with riding coordinates:
 C1(H1A), C1(H1B), C2(H2), C3(H3), C4(H4), C8(H8A), C8(H8B), C9(H9), C10(H10),
 C11(H11)
;
_olex2_submission_special_instructions 'No special instructions were received'
_oxdiff_exptl_absorpt_empirical_details
;
Empirical correction (ABSPACK) includes:
- Absorption correction using spherical harmonics
- Frame scaling
;
_oxdiff_exptl_absorpt_empirical_full_max 1.429
_oxdiff_exptl_absorpt_empirical_full_min 0.817

loop_
_space_group_symop_operation_xyz
'x, y, z'
'-x, -y, -z'

loop_
_atom_site_label
_atom_site_type_symbol
_atom_site_fract_x
_atom_site_fract_y
_atom_site_fract_z
_atom_site_U_iso_or_equiv
_atom_site_adp_type
_atom_site_occupancy
_atom_site_site_symmetry_order
_atom_site_calc_flag
_atom_site_refinement_flags_posn
_atom_site_refinement_flags_adp
_atom_site_refinement_flags_occupancy
_atom_site_disorder_assembly
_atom_site_disorder_group
Au1 Au 0.50161(2) 0.75367(2) 0.51051(2) 0.02586(3) Uani 1 1 d . . . . .
C1 C 0.3178(3) 0.7232(3) 0.6889(2) 0.0339(6) Uani 1 1 d . . . . .
H1A H 0.236095 0.695542 0.636899 0.041 Uiso 0.847(3) 1 calc R . P A 1
H1B H 0.236095 0.695542 0.636899 0.041 Uiso 0.153(3) 1 calc R . P A 2
C2 C 0.2941(4) 0.7246(3) 0.7905(2) 0.0406(7) Uani 1 1 d . . . . .
H2 H 0.196848 0.699546 0.808532 0.049 Uiso 1 1 calc R . . . .
C3 C 0.4133(4) 0.7629(3) 0.8655(3) 0.0471(8) Uani 1 1 d . . . . .
H3 H 0.400244 0.762197 0.935872 0.057 Uiso 1 1 calc R . . . .
C4 C 0.5517(4) 0.8021(3) 0.8372(2) 0.0435(7) Uani 1 1 d . . . . .
H4 H 0.634039 0.829540 0.888816 0.052 Uiso 0.847(3) 1 calc R . P A 1
C5 C 0.5730(3) 0.8024(2) 0.7344(2) 0.0312(5) Uani 1 1 d . . . . .
C6 C 0.7140(3) 0.8401(2) 0.6922(2) 0.0298(5) Uani 1 1 d . . . . .
C7A C 0.7113(3) 0.8199(2) 0.5845(2) 0.0275(5) Uani 0.847(3) 1 d . . P A 1
C7B C 0.4534(3) 0.7600(2) 0.66139(17) 0.0285(4) Uani 0.153(3) 1 d . . P A 2
C8 C 0.8415(3) 0.8458(2) 0.5396(2) 0.0327(5) Uani 1 1 d . . . . .
H8A H 0.839114 0.831059 0.466599 0.039 Uiso 0.847(3) 1 calc R . P A 1
H8B H 0.839114 0.831059 0.466599 0.039 Uiso 0.153(3) 1 calc R . P A 2
C9 C 0.9752(3) 0.8929(3) 0.5990(3) 0.0401(7) Uani 1 1 d . . . . .
H9 H 1.064378 0.908366 0.566940 0.048 Uiso 1 1 calc R . . . .
C10 C 0.9794(3) 0.9177(3) 0.7054(3) 0.0409(7) Uani 1 1 d . . . . .
H10 H 1.070739 0.950869 0.746810 0.049 Uiso 1 1 calc R . . . .
C11 C 0.8490(3) 0.8933(3) 0.7501(2) 0.0358(6) Uani 1 1 d . . . . .
H11 H 0.850836 0.913366 0.822911 0.043 Uiso 0.153(3) 1 calc R . P A 2
C12A C 0.8407(5) 1.0412(4) 0.9010(3) 0.0511(10) Uani 0.847(3) 1 d D . P A 1
C12B C 0.6758(16) 1.001(2) 0.9411(13) 0.043(5) Uani 0.153(3) 1 d D . P A 2
C13 C 0.2870(3) 0.6864(2) 0.44094(19) 0.0283(5) Uani 1 1 d . . . . .
C14 C 0.2284(3) 0.5664(2) 0.4371(2) 0.0314(5) Uani 1 1 d . . . . .
C15 C 0.0894(3) 0.5178(3) 0.3871(2) 0.0350(6) Uani 1 1 d . . . . .
C16 C 0.0033(3) 0.5905(3) 0.3376(2) 0.0364(6) Uani 1 1 d . . . . .
C17 C 0.0563(3) 0.7108(3) 0.3393(2) 0.0343(6) Uani 1 1 d . . . . .
C18 C 0.1968(3) 0.7559(2) 0.3898(2) 0.0307(5) Uani 1 1 d . . . . .
C19 C 0.5600(3) 0.7551(2) 0.3676(2) 0.0295(5) Uani 1 1 d . . . . .
C20 C 0.5610(3) 0.6491(2) 0.2958(2) 0.0330(6) Uani 1 1 d . . . . .
C21 C 0.5948(3) 0.6505(3) 0.1971(2) 0.0376(6) Uani 1 1 d . . . . .
C22 C 0.6278(4) 0.7608(3) 0.1654(2) 0.0394(6) Uani 1 1 d . . . . .
C23 C 0.6269(3) 0.8682(3) 0.2334(2) 0.0363(6) Uani 1 1 d . . . . .
C24 C 0.5939(3) 0.8639(2) 0.3322(2) 0.0334(6) Uani 1 1 d . . . . .
F1A F 0.8274(7) 1.0472(11) 1.0002(4) 0.0703(15) Uani 0.847(3) 1 d D U P A 1
F1B F 0.793(4) 1.036(6) 1.012(2) 0.064(5) Uani 0.153(3) 1 d D U P A 2
F2A F 0.7189(8) 1.0821(6) 0.8582(5) 0.0798(16) Uani 0.847(3) 1 d D U P A 1
F2B F 0.680(5) 1.084(3) 0.879(3) 0.080(6) Uani 0.153(3) 1 d D U P A 2
F3A F 0.9604(4) 1.1155(2) 0.8921(2) 0.0716(9) Uani 0.847(3) 1 d D . P A 1
F3B F 0.5544(15) 1.0169(14) 0.9908(12) 0.068(5) Uani 0.153(3) 1 d D . P A 2
F4 F 0.3086(2) 0.49159(16) 0.48517(15) 0.0469(4) Uani 1 1 d . . . . .
F5 F 0.0367(2) 0.40019(16) 0.38461(16) 0.0492(5) Uani 1 1 d . . . . .
F6 F -0.1323(2) 0.54420(18) 0.28818(18) 0.0550(5) Uani 1 1 d . . . . .
F7 F -0.0283(2) 0.78121(18) 0.29084(16) 0.0506(5) Uani 1 1 d . . . . .
F8 F 0.2458(2) 0.87405(15) 0.38798(15) 0.0442(4) Uani 1 1 d . . . . .
F9 F 0.5264(2) 0.53881(14) 0.32231(14) 0.0412(4) Uani 1 1 d . . . . .
F10 F 0.5948(3) 0.54541(18) 0.12971(15) 0.0550(5) Uani 1 1 d . . . . .
F11 F 0.6613(3) 0.7630(2) 0.06870(15) 0.0577(5) Uani 1 1 d . . . . .
F12 F 0.6582(2) 0.97596(17) 0.20248(16) 0.0503(5) Uani 1 1 d . . . . .
F13 F 0.5950(2) 0.97170(15) 0.39652(15) 0.0457(4) Uani 1 1 d . . . . .
N1A N 0.4534(3) 0.7600(2) 0.66139(17) 0.0285(4) Uani 0.847(3) 1 d . . P A 1
N1B N 0.7113(3) 0.8199(2) 0.5845(2) 0.0275(5) Uani 0.153(3) 1 d . . P A 2
O1A O 0.8510(3) 0.9229(2) 0.86112(18) 0.0384(6) Uani 0.847(3) 1 d . . P A 1
O1B O 0.6881(14) 0.8848(11) 0.9015(9) 0.031(3) Uani 0.153(3) 1 d . . P A 2
C25A C 0.2024(8) 0.4610(4) 0.0571(5) 0.0566(18) Uani 0.613(9) 1 d D U P B 2
H25A H 0.141550 0.436288 -0.010593 0.068 Uiso 0.613(9) 1 calc R . P B 2
H25B H 0.306563 0.440729 0.048212 0.068 Uiso 0.613(9) 1 calc R . P B 2
C25B C 0.2538(9) 0.4721(6) 0.1324(7) 0.043(2) Uani 0.387(9) 1 d D U P B 1
H25C H 0.331186 0.438205 0.089948 0.051 Uiso 0.387(9) 1 calc R . P B 1
H25D H 0.295986 0.486770 0.205646 0.051 Uiso 0.387(9) 1 calc R . P B 1
Cl1 Cl 0.20652(18) 0.61744(12) 0.09548(12) 0.0921(4) Uani 1 1 d D . . . .
Cl2A Cl 0.1277(7) 0.3780(5) 0.1435(4) 0.0773(13) Uani 0.613(9) 1 d D U P B 2
Cl2B Cl 0.0924(11) 0.3679(10) 0.1143(9) 0.098(3) Uani 0.387(9) 1 d D U P B 1

loop_
_atom_site_aniso_label
_atom_site_aniso_U_11
_atom_site_aniso_U_22
_atom_site_aniso_U_33
_atom_site_aniso_U_23
_atom_site_aniso_U_13
_atom_site_aniso_U_12
Au1 0.02526(5) 0.02169(5) 0.02912(5) 0.00328(3) -0.00257(3) 0.00178(3)
C1 0.0298(13) 0.0339(14) 0.0360(14) 0.0041(10) 0.0024(11) -0.0016(11)
C2 0.0407(16) 0.0419(16) 0.0401(16) 0.0088(12) 0.0099(13) 0.0012(13)
C3 0.0499(19) 0.059(2) 0.0343(16) 0.0127(14) 0.0059(14) 0.0086(16)
C4 0.0411(17) 0.0539(19) 0.0333(15) 0.0053(12) -0.0032(12) 0.0057(14)
C5 0.0314(13) 0.0282(12) 0.0327(13) 0.0054(9) -0.0057(10) 0.0040(10)
C6 0.0315(13) 0.0245(12) 0.0317(13) 0.0046(9) -0.0060(10) 0.0030(10)
C7A 0.0266(12) 0.0218(11) 0.0333(12) 0.0044(9) -0.0020(9) 0.0032(9)
C7B 0.0277(11) 0.0245(10) 0.0321(11) 0.0049(8) -0.0014(9) 0.0013(8)
C8 0.0267(13) 0.0311(13) 0.0395(14) 0.0041(10) 0.0030(11) 0.0027(10)
C9 0.0283(14) 0.0327(14) 0.0587(19) 0.0086(12) 0.0014(13) 0.0020(11)
C10 0.0301(15) 0.0346(15) 0.0539(18) 0.0080(12) -0.0128(13) -0.0022(11)
C11 0.0382(15) 0.0311(13) 0.0358(14) 0.0091(10) -0.0095(11) -0.0022(11)
C12A 0.057(3) 0.053(2) 0.037(2) -0.0015(16) -0.0077(17) 0.002(2)
C12B 0.034(10) 0.055(12) 0.031(9) -0.007(8) -0.009(8) 0.000(9)
C13 0.0284(13) 0.0273(12) 0.0279(12) 0.0030(9) 0.0001(10) 0.0024(10)
C14 0.0331(14) 0.0283(13) 0.0330(13) 0.0083(9) -0.0016(10) 0.0032(10)
C15 0.0326(14) 0.0289(13) 0.0425(15) 0.0061(11) 0.0034(11) -0.0015(11)
C16 0.0237(13) 0.0382(15) 0.0442(16) 0.0013(12) -0.0009(11) 0.0016(11)
C17 0.0290(13) 0.0359(14) 0.0386(15) 0.0060(11) -0.0003(11) 0.0112(11)
C18 0.0312(13) 0.0255(12) 0.0351(13) 0.0045(9) 0.0019(10) 0.0043(10)
C19 0.0226(12) 0.0272(12) 0.0370(14) 0.0034(9) -0.0029(10) 0.0032(9)
C20 0.0327(14) 0.0262(12) 0.0392(14) 0.0070(10) -0.0044(11) 0.0043(10)
C21 0.0407(16) 0.0350(14) 0.0349(14) 0.0022(11) -0.0044(12) 0.0077(12)
C22 0.0348(15) 0.0512(18) 0.0337(14) 0.0123(12) -0.0004(11) 0.0066(13)
C23 0.0297(14) 0.0330(14) 0.0473(16) 0.0160(11) -0.0034(12) 0.0008(11)
C24 0.0291(13) 0.0268(13) 0.0427(15) 0.0057(10) -0.0034(11) 0.0019(10)
F1A 0.081(4) 0.082(3) 0.0384(18) -0.0066(17) 0.003(2) -0.006(3)
F1B 0.064(10) 0.076(9) 0.046(8) -0.005(8) -0.002(8) 0.004(9)
F2A 0.099(4) 0.067(2) 0.068(3) -0.0105(18) -0.016(2) 0.042(2)
F2B 0.097(11) 0.067(8) 0.069(10) -0.006(8) -0.013(9) 0.026(8)
F3A 0.087(2) 0.0493(15) 0.0664(18) -0.0063(12) 0.0075(15) -0.0254(14)
F3B 0.057(9) 0.064(9) 0.067(10) -0.033(7) 0.003(8) 0.003(8)
F4 0.0490(11) 0.0332(9) 0.0579(12) 0.0193(8) -0.0151(9) 0.0004(8)
F5 0.0431(10) 0.0317(9) 0.0689(13) 0.0091(8) -0.0022(9) -0.0091(8)
F6 0.0286(9) 0.0503(11) 0.0788(15) 0.0036(10) -0.0141(9) -0.0013(8)
F7 0.0390(10) 0.0481(11) 0.0658(13) 0.0169(9) -0.0114(9) 0.0138(8)
F8 0.0429(10) 0.0271(8) 0.0619(12) 0.0119(7) -0.0067(8) 0.0035(7)
F9 0.0554(11) 0.0245(8) 0.0433(10) 0.0061(6) 0.0024(8) 0.0042(7)
F10 0.0808(15) 0.0442(11) 0.0372(10) -0.0035(8) 0.0051(10) 0.0117(10)
F11 0.0717(14) 0.0682(14) 0.0377(10) 0.0188(9) 0.0101(10) 0.0107(11)
F12 0.0515(11) 0.0426(10) 0.0603(12) 0.0251(9) 0.0016(9) -0.0012(9)
F13 0.0586(12) 0.0239(8) 0.0524(11) 0.0032(7) 0.0037(9) 0.0015(8)
N1A 0.0277(11) 0.0245(10) 0.0321(11) 0.0049(8) -0.0014(9) 0.0013(8)
N1B 0.0266(12) 0.0218(11) 0.0333(12) 0.0044(9) -0.0020(9) 0.0032(9)
O1A 0.0381(13) 0.0426(14) 0.0311(12) 0.0069(9) -0.0094(10) -0.0012(11)
O1B 0.035(7) 0.030(6) 0.026(6) 0.007(4) -0.013(5) 0.006(5)
C25A 0.061(4) 0.048(3) 0.059(4) -0.002(3) 0.023(3) 0.000(3)
C25B 0.029(4) 0.057(5) 0.036(4) -0.008(3) -0.001(3) 0.009(3)
Cl1 0.1076(11) 0.0637(7) 0.1066(11) 0.0139(7) 0.0244(9) 0.0075(7)
Cl2A 0.089(3) 0.0633(18) 0.091(2) 0.0215(14) 0.040(2) 0.025(2)
Cl2B 0.071(3) 0.083(3) 0.138(7) 0.023(4) 0.019(4) -0.012(2)

loop_
_atom_type_symbol
_atom_type_description
_atom_type_scat_dispersion_real
_atom_type_scat_dispersion_imag
_atom_type_scat_source
C C 0.0033 0.0016 'International Tables Vol C Tables 4.2.6.8 and 6.1.1.4'
H H 0.0000 0.0000 'International Tables Vol C Tables 4.2.6.8 and 6.1.1.4'
Au Au -2.0133 8.8022 'International Tables Vol C Tables 4.2.6.8 and 6.1.1.4'
Cl Cl 0.1484 0.1585 'International Tables Vol C Tables 4.2.6.8 and 6.1.1.4'
F F 0.0171 0.0103 'International Tables Vol C Tables 4.2.6.8 and 6.1.1.4'
N N 0.0061 0.0033 'International Tables Vol C Tables 4.2.6.8 and 6.1.1.4'
O O 0.0106 0.0060 'International Tables Vol C Tables 4.2.6.8 and 6.1.1.4'

loop_
_exptl_crystal_face_index_h
_exptl_crystal_face_index_k
_exptl_crystal_face_index_l
_exptl_crystal_face_perp_dist
0 0 -1 0.0179
1 -3 0 0.0845
-2 -3 0 0.0751
-1 3 -1 0.0808
1 0 0 0.0579
0 0 1 0.0059
-4 1 0 0.0734

loop_
_geom_angle_atom_site_label_1
_geom_angle_atom_site_label_2
_geom_angle_atom_site_label_3
_geom_angle
_geom_angle_site_symmetry_1
C7A Au1 C13 177.90(9) .
C7A Au1 N1A 80.87(10) .
C7B Au1 C13 97.04(9) .
C19 Au1 C7A 95.71(10) .
C19 Au1 C7B 176.38(9) .
C19 Au1 C13 86.38(10) .
C19 Au1 N1A 176.38(9) .
C19 Au1 N1B 95.71(10) .
N1A Au1 C13 97.04(9) .
N1B Au1 C7B 80.87(10) .
N1B Au1 C13 177.90(9) .
C2 C1 H1A 119.1 .
C2 C1 H1B 119.1 .
C7B C1 H1B 119.1 .
C7B C1 C2 121.7(3) .
N1A C1 H1A 119.1 .
N1A C1 C2 121.7(3) .
C1 C2 H2 120.5 .
C3 C2 C1 119.0(3) .
C3 C2 H2 120.5 .
C2 C3 H3 120.4 .
C4 C3 C2 119.2(3) .
C4 C3 H3 120.4 .
C3 C4 H4 119.5 .
C3 C4 C5 121.1(3) .
C3 C4 O1B 130.3(6) .
C5 C4 H4 119.5 .
C5 C4 O1B 106.2(5) .
C4 C5 C6 127.4(3) .
C7B C5 C4 118.3(3) .
C7B C5 C6 114.3(2) .
N1A C5 C4 118.3(3) .
N1A C5 C6 114.3(2) .
C7A C6 C5 116.7(2) .
C11 C6 C5 125.6(2) .
C11 C6 C7A 117.7(3) .
C11 C6 N1B 117.7(3) .
N1B C6 C5 116.7(2) .
C6 C7A Au1 112.96(19) .
C8 C7A Au1 127.1(2) .
C8 C7A C6 120.0(2) .
C1 C7B Au1 124.31(19) .
C1 C7B C5 120.7(2) .
C5 C7B Au1 114.97(18) .
C7A C8 H8A 119.5 .
C9 C8 C7A 121.0(3) .
C9 C8 H8A 119.5 .
C9 C8 H8B 119.5 .
C9 C8 N1B 121.0(3) .
N1B C8 H8B 119.5 .
C8 C9 H9 120.0 .
C8 C9 C10 120.1(3) .
C10 C9 H9 120.0 .
C9 C10 H10 120.6 .
C11 C10 C9 118.9(3) .
C11 C10 H10 120.6 .
C6 C11 H11 118.9 .
C6 C11 O1A 118.5(3) .
C10 C11 C6 122.3(3) .
C10 C11 H11 118.9 .
C10 C11 O1A 119.3(3) .
F1A C12A F2A 108.1(6) .
F1A C12A O1A 107.2(6) .
F2A C12A O1A 111.7(4) .
F3A C12A F1A 107.6(4) .
F3A C12A F2A 108.4(5) .
F3A C12A O1A 113.5(4) .
F1B C12B F2B 106(4) .
F1B C12B O1B 106(3) .
F2B C12B O1B 119(2) .
F3B C12B F1B 106(2) .
F3B C12B F2B 106(2) .
F3B C12B O1B 113.9(16) .
C14 C13 Au1 122.0(2) .
C18 C13 Au1 122.41(19) .
C18 C13 C14 115.5(2) .
C15 C14 C13 123.2(3) .
F4 C14 C13 119.6(2) .
F4 C14 C15 117.2(2) .
C16 C15 C14 119.3(3) .
F5 C15 C14 121.4(3) .
F5 C15 C16 119.2(3) .
C15 C16 C17 119.8(3) .
F6 C16 C15 120.0(3) .
F6 C16 C17 120.2(3) .
C16 C17 C18 119.1(3) .
F7 C17 C16 119.5(3) .
F7 C17 C18 121.4(3) .
C13 C18 C17 123.1(2) .
F8 C18 C13 119.7(2) .
F8 C18 C17 117.2(2) .
C20 C19 Au1 123.0(2) .
C20 C19 C24 115.3(3) .
C24 C19 Au1 121.6(2) .
C21 C20 C19 122.9(3) .
F9 C20 C19 119.7(3) .
F9 C20 C21 117.4(2) .
C20 C21 C22 119.7(3) .
F10 C21 C20 121.0(3) .
F10 C21 C22 119.3(3) .
C23 C22 C21 119.6(3) .
F11 C22 C21 120.1(3) .
F11 C22 C23 120.3(3) .
C24 C23 C22 119.4(3) .
F12 C23 C22 119.7(3) .
F12 C23 C24 120.9(3) .
C23 C24 C19 123.1(3) .
F13 C24 C19 119.5(3) .
F13 C24 C23 117.4(2) .
F3B F3B C12B 151(2) 2_677
C1 N1A Au1 124.31(19) .
C1 N1A C5 120.7(2) .
C5 N1A Au1 114.97(18) .
C6 N1B Au1 112.96(19) .
C8 N1B Au1 127.1(2) .
C8 N1B C6 120.0(2) .
C12A O1A C11 116.3(3) .
C12B O1B C4 120.7(11) .
H25A C25A H25B 107.8 .
Cl1 C25A H25A 108.9 .
Cl1 C25A H25B 108.9 .
Cl2A C25A H25A 108.9 .
Cl2A C25A H25B 108.9 .
Cl2A C25A Cl1 113.1(4) .
H25C C25B H25D 108.2 .
Cl1 C25B H25C 109.7 .
Cl1 C25B H25D 109.7 .
Cl2B C25B H25C 109.7 .
Cl2B C25B H25D 109.7 .
Cl2B C25B Cl1 109.7(6) .

loop_
_geom_bond_atom_site_label_1
_geom_bond_atom_site_label_2
_geom_bond_distance
_geom_bond_site_symmetry_2
Au1 C7A 2.049(3) .
Au1 C7B 2.070(2) .
Au1 C13 2.070(3) .
Au1 C19 2.006(3) .
Au1 N1A 2.070(2) .
Au1 N1B 2.049(3) .
C1 H1A 0.9500 .
C1 H1B 0.9500 .
C1 C2 1.377(4) .
C1 C7B 1.342(3) .
C1 N1A 1.342(3) .
C2 H2 0.9500 .
C2 C3 1.376(5) .
C3 H3 0.9500 .
C3 C4 1.376(5) .
C4 H4 0.9500 .
C4 C5 1.390(4) .
C4 O1B 1.552(12) .
C5 C6 1.476(4) .
C5 C7B 1.369(3) .
C5 N1A 1.369(3) .
C6 C7A 1.402(4) .
C6 C11 1.396(4) .
C6 N1B 1.402(4) .
C7A C8 1.380(4) .
C8 H8A 0.9500 .
C8 H8B 0.9500 .
C8 C9 1.380(4) .
C8 N1B 1.380(4) .
C9 H9 0.9500 .
C9 C10 1.385(5) .
C10 H10 0.9500 .
C10 C11 1.377(4) .
C11 H11 0.9500 .
C11 O1A 1.449(4) .
C12A F1A 1.319(5) .
C12A F2A 1.336(6) .
C12A F3A 1.316(4) .
C12A O1A 1.349(5) .
C12B F1B 1.326(9) .
C12B F2B 1.328(9) .
C12B F3B 1.325(8) .
C12B O1B 1.33(2) .
C13 C14 1.380(4) .
C13 C18 1.378(4) .
C14 C15 1.373(4) .
C14 F4 1.350(3) .
C15 C16 1.371(4) .
C15 F5 1.344(3) .
C16 C17 1.375(4) .
C16 F6 1.341(3) .
C17 C18 1.380(4) .
C17 F7 1.338(3) .
C18 F8 1.352(3) .
C19 C20 1.387(4) .
C19 C24 1.388(4) .
C20 C21 1.368(4) .
C20 F9 1.348(3) .
C21 C22 1.377(4) .
C21 F10 1.347(3) .
C22 C23 1.372(4) .
C22 F11 1.343(4) .
C23 C24 1.372(4) .
C23 F12 1.344(3) .
C24 F13 1.349(3) .
F3B F3B 1.07(3) 2_677
C25A H25A 0.9900 .
C25A H25B 0.9900 .
C25A Cl1 1.726(5) .
C25A Cl2A 1.725(6) .
C25B H25C 0.9900 .
C25B H25D 0.9900 .
C25B Cl1 1.842(7) .
C25B Cl2B 1.738(9) .
